data_7248241
loop_
_publ_author_name
'Novikov, Anton P.'
'Volkov, Mikhail A.'

_publ_section_title
;
 The influence of the alkoxy substituent length on the crystal structures
 of Tc(v) complexes with pyrazine
;
_journal_issue 12
_journal_name_full CrystEngComm
_journal_page_first 1747
_journal_page_last 1755
_journal_paper_doi 10.1039/D4CE00029C
_journal_volume 26
_journal_year 2024
_chemical_formula_moiety 'C18 H29 Cl2 N4 O2 Tc'
_chemical_formula_sum 'C18 H29 Cl2 N4 O2 Tc'
_chemical_formula_weight 502.35
_space_group_crystal_system triclinic
_space_group_IT_number 2
_space_group_name_Hall '-P 1'
_space_group_name_H-M_alt 'P -1'
_atom_sites_solution_hydrogens difmap
_audit_creation_date 2023-07-10
_audit_creation_method
;
Olex2 1.5
(compiled 2023.03.06 svn.rbb2c1857 for OlexSys, GUI svn.r6748)
;
_audit_update_record
;
2023-10-18 deposited with the CCDC.	2024-02-13 downloaded from the CCDC.
;
_cell_angle_alpha 92.223(2)
_cell_angle_beta 94.493(2)
_cell_angle_gamma 107.672(2)
_cell_formula_units_Z 2
_cell_length_a 6.8766(4)
_cell_length_b 7.6359(5)
_cell_length_c 21.6350(13)
_cell_measurement_reflns_used 5380
_cell_measurement_temperature 100(2)
_cell_measurement_theta_max 29.925
_cell_measurement_theta_min 2.840
_cell_volume 1076.75(12)
_computing_cell_refinement 'SAINT V8.40B (Bruker, 2020)'
_computing_data_reduction 'SAINT V8.40B (Bruker, 2020)'
_computing_molecular_graphics 'Olex2 1.5 (Dolomanov et al., 2009)'
_computing_publication_material 'Olex2 1.5 (Dolomanov et al., 2009)'
_computing_structure_refinement 'SHELXL 2018/3 (Sheldrick, 2015)'
_computing_structure_solution 'SHELXT 2018/2 (Sheldrick, 2018)'
_diffrn_ambient_temperature 100(2)
_diffrn_measured_fraction_theta_full 0.992
_diffrn_measured_fraction_theta_max 0.994
_diffrn_measurement_device_type 'Bruker KAPPA APEX II area-detector diffractometer'
_diffrn_radiation_type MoK\a
_diffrn_radiation_wavelength 0.71073
_diffrn_reflns_av_unetI/netI 0.0540
_diffrn_reflns_Laue_measured_fraction_full 0.992
_diffrn_reflns_Laue_measured_fraction_max 0.994
_diffrn_reflns_limit_h_max 9
_diffrn_reflns_limit_h_min -9
_diffrn_reflns_limit_k_max 10
_diffrn_reflns_limit_k_min -10
_diffrn_reflns_limit_l_max 30
_diffrn_reflns_limit_l_min 0
_diffrn_reflns_number 6253
_diffrn_reflns_point_group_measured_fraction_full 0.992
_diffrn_reflns_point_group_measured_fraction_max 0.994
_diffrn_reflns_theta_full 25.242
_diffrn_reflns_theta_max 29.999
_diffrn_reflns_theta_min 4.123
_exptl_absorpt_coefficient_mu 0.937
_exptl_absorpt_correction_T_max 1.0000
_exptl_absorpt_correction_T_min 0.9091
_exptl_absorpt_correction_type multi-scan
_exptl_absorpt_process_details
;
SADABS-2016/2 (Bruker,2016/2) was used for absorption correction.
wR2(int) was 0.0537 before and 0.0447 after correction.
The Ratio of minimum to maximum transmission is 0.9091.
The \l/2 correction factor is Not present.
;
_exptl_crystal_colour green
_exptl_crystal_colour_primary green
_exptl_crystal_density_diffrn 1.549
_exptl_crystal_description plate
_exptl_crystal_F_000 516
_exptl_crystal_size_max 0.2
_exptl_crystal_size_mid 0.18
_exptl_crystal_size_min 0.03
_refine_diff_density_max 0.669
_refine_diff_density_min -0.491
_refine_diff_density_rms 0.109
_refine_ls_extinction_method none
_refine_ls_goodness_of_fit_ref 1.033
_refine_ls_hydrogen_treatment refxyz
_refine_ls_matrix_type full
_refine_ls_number_parameters 358
_refine_ls_number_reflns 6253
_refine_ls_number_restraints 0
_refine_ls_restrained_S_all 1.033
_refine_ls_R_factor_all 0.0496
_refine_ls_R_factor_gt 0.0346
_refine_ls_shift/su_max 0.001
_refine_ls_shift/su_mean 0.000
_refine_ls_structure_factor_coef Fsqd
_refine_ls_weighting_details 'w=1/[\s^2^(Fo^2^)+(0.0200P)^2^+0.4886P] where P=(Fo^2^+2Fc^2^)/3'
_refine_ls_weighting_scheme calc
_refine_ls_wR_factor_gt 0.0608
_refine_ls_wR_factor_ref 0.0654
_reflns_Friedel_coverage 0.000
_reflns_number_gt 5094
_reflns_number_total 6253
_reflns_threshold_expression 'I > 2\s(I)'
_cod_data_source_file d4ce00029c2.cif
_cod_data_source_block mv49_lt_0m_a
_cod_depositor_comments 'Adding full bibliography for 7248235--7248244.cif.'
_cod_original_cell_volume 1076.75(11)
_cod_database_code 7248241
_shelx_shelxl_version_number 2018/3
_shelx_space_group_comment
;
The symmetry employed for this shelxl refinement is uniquely defined
by the following loop, which should always be used as a source of
symmetry information in preference to the above space-group names.
They are only intended as comments.
;
_shelx_estimated_absorpt_t_max 0.972
_shelx_estimated_absorpt_t_min 0.835
_olex2_refinement_description
;
1. Twinned data refinement
 Scales: 0.90864
 0.09136
;
_olex2_submission_special_instructions 'No special instructions were received'

loop_
_space_group_symop_operation_xyz
'x, y, z'
'-x, -y, -z'

loop_
_atom_site_label
_atom_site_type_symbol
_atom_site_fract_x
_atom_site_fract_y
_atom_site_fract_z
_atom_site_U_iso_or_equiv
_atom_site_adp_type
_atom_site_occupancy
_atom_site_site_symmetry_order
_atom_site_calc_flag
_atom_site_refinement_flags_posn
_atom_site_refinement_flags_adp
_atom_site_refinement_flags_occupancy
_atom_site_disorder_assembly
_atom_site_disorder_group
Tc1 Tc 0.62275(3) 0.68776(3) 0.14068(2) 0.00830(5) Uani 1 1 d . . . . .
Cl2 Cl 0.48976(8) 0.89659(8) 0.08658(3) 0.01458(12) Uani 1 1 d . . . . .
Cl1 Cl 0.73937(8) 0.47145(7) 0.20316(3) 0.01346(11) Uani 1 1 d . . . . .
O1 O 0.4832(2) 0.7129(2) 0.20947(7) 0.0104(3) Uani 1 1 d . . . . .
O2 O 0.7692(2) 0.6471(2) 0.08702(7) 0.0118(3) Uani 1 1 d . . . . .
N3 N 0.3654(3) 0.4672(2) 0.10070(8) 0.0102(4) Uani 1 1 d . . . . .
N1 N 0.8770(3) 0.9144(2) 0.18114(8) 0.0100(4) Uani 1 1 d . . . . .
N4 N 0.0267(3) 0.1810(3) 0.04756(9) 0.0140(4) Uani 1 1 d . . . . .
N2 N 1.2054(3) 1.2088(3) 0.23543(9) 0.0152(4) Uani 1 1 d . . . . .
C6 C 0.2181(3) 0.1934(3) 0.03570(10) 0.0121(4) Uani 1 1 d . . . . .
C5 C 0.3871(3) 0.3342(3) 0.06188(11) 0.0121(4) Uani 1 1 d . . . . .
C16 C -0.4267(4) 0.7856(4) 0.54705(11) 0.0161(5) Uani 1 1 d . . . . .
C9 C 0.4459(3) 0.6703(3) 0.27186(10) 0.0121(4) Uani 1 1 d . . . . .
C10 C 0.2668(4) 0.7319(3) 0.29046(11) 0.0134(4) Uani 1 1 d . . . . .
C12 C 0.0309(4) 0.7453(4) 0.37398(11) 0.0159(5) Uani 1 1 d . . . . .
C13 C -0.0187(4) 0.7103(4) 0.44051(11) 0.0158(5) Uani 1 1 d . . . . .
C17 C -0.4695(4) 0.7386(4) 0.61286(12) 0.0216(5) Uani 1 1 d . . . . .
C15 C -0.2471(4) 0.7291(4) 0.52590(12) 0.0169(5) Uani 1 1 d . . . . .
C14 C -0.1988(4) 0.7698(4) 0.45941(11) 0.0181(5) Uani 1 1 d . . . . .
C11 C 0.2138(4) 0.6875(4) 0.35634(11) 0.0146(5) Uani 1 1 d . . . . .
C18 C -0.6460(4) 0.7931(4) 0.63675(14) 0.0240(6) Uani 1 1 d . . . . .
C1 C 0.8504(4) 1.0373(3) 0.22310(11) 0.0145(5) Uani 1 1 d . . . . .
C8 C 0.1727(3) 0.4571(3) 0.11294(11) 0.0125(4) Uani 1 1 d . . . . .
H8 H 0.155(4) 0.552(3) 0.1383(12) 0.015 Uiso 1 1 d . U . . .
C2 C 1.0132(4) 1.1811(3) 0.24999(11) 0.0163(5) Uani 1 1 d . . . . .
C4 C 1.0697(3) 0.9419(3) 0.16567(11) 0.0112(4) Uani 1 1 d . . . . .
H4 H 1.089(4) 0.860(3) 0.1372(12) 0.013 Uiso 1 1 d . U . . .
C3 C 1.2302(3) 1.0885(3) 0.19281(11) 0.0137(5) Uani 1 1 d . . . . .
H3 H 1.362(4) 1.107(3) 0.1829(12) 0.016 Uiso 1 1 d . U . . .
C7 C 0.0075(4) 0.3141(3) 0.08640(11) 0.0142(5) Uani 1 1 d . . . . .
H11A H 0.333(4) 0.744(4) 0.3834(12) 0.018(7) Uiso 1 1 d . . . . .
H17A H -0.355(5) 0.790(4) 0.6378(14) 0.035(9) Uiso 1 1 d . . . . .
H12A H 0.051(4) 0.874(4) 0.3671(12) 0.018(7) Uiso 1 1 d . . . . .
H5 H 0.523(4) 0.343(3) 0.0530(11) 0.012(6) Uiso 1 1 d . . . . .
H12B H -0.078(4) 0.681(4) 0.3477(13) 0.022(7) Uiso 1 1 d . . . . .
H2 H 0.987(4) 1.266(3) 0.2789(11) 0.012(6) Uiso 1 1 d . . . . .
H9A H 0.415(4) 0.538(3) 0.2732(11) 0.010(6) Uiso 1 1 d . . . . .
H14A H -0.325(4) 0.710(4) 0.4310(14) 0.030(8) Uiso 1 1 d . . . . .
H18A H -0.624(4) 0.930(4) 0.6376(14) 0.037(9) Uiso 1 1 d . . . . .
H18B H -0.665(4) 0.773(4) 0.6787(15) 0.035(9) Uiso 1 1 d . . . . .
H16A H -0.550(4) 0.730(4) 0.5194(13) 0.023(7) Uiso 1 1 d . . . . .
H18C H -0.775(5) 0.731(4) 0.6126(15) 0.044(10) Uiso 1 1 d . . . . .
H6 H 0.237(4) 0.102(4) 0.0094(12) 0.022(7) Uiso 1 1 d . . . . .
H16B H -0.408(4) 0.910(4) 0.5415(13) 0.029(8) Uiso 1 1 d . . . . .
H9B H 0.571(4) 0.739(4) 0.2998(13) 0.023(7) Uiso 1 1 d . . . . .
H10A H 0.294(4) 0.863(4) 0.2867(12) 0.015(6) Uiso 1 1 d . . . . .
H11B H 0.188(4) 0.560(4) 0.3623(12) 0.017(7) Uiso 1 1 d . . . . .
H14B H -0.176(4) 0.906(4) 0.4534(13) 0.029(8) Uiso 1 1 d . . . . .
H1 H 0.720(4) 1.022(3) 0.2339(12) 0.015(6) Uiso 1 1 d . . . . .
H17B H -0.489(4) 0.616(4) 0.6172(14) 0.033(8) Uiso 1 1 d . . . . .
H13A H 0.095(4) 0.769(4) 0.4655(13) 0.025(8) Uiso 1 1 d . . . . .
H15A H -0.128(5) 0.791(4) 0.5557(15) 0.042(9) Uiso 1 1 d . . . . .
H7 H -0.117(4) 0.300(3) 0.0950(12) 0.018(7) Uiso 1 1 d . . . . .
H13B H -0.046(4) 0.578(4) 0.4486(12) 0.022(7) Uiso 1 1 d . . . . .
H10B H 0.153(4) 0.678(4) 0.2637(13) 0.020(7) Uiso 1 1 d . . . . .
H15B H -0.270(4) 0.601(4) 0.5292(13) 0.031(8) Uiso 1 1 d . . . . .

loop_
_atom_site_aniso_label
_atom_site_aniso_U_11
_atom_site_aniso_U_22
_atom_site_aniso_U_33
_atom_site_aniso_U_23
_atom_site_aniso_U_13
_atom_site_aniso_U_12
Tc1 0.00822(8) 0.00927(9) 0.00808(9) -0.00026(6) 0.00245(6) 0.00337(6)
Cl2 0.0160(3) 0.0160(3) 0.0154(3) 0.0046(2) 0.0049(2) 0.0091(2)
Cl1 0.0133(3) 0.0146(3) 0.0140(3) 0.0022(2) 0.0013(2) 0.0065(2)
O1 0.0097(7) 0.0127(7) 0.0093(8) 0.0001(6) 0.0028(6) 0.0036(6)
O2 0.0115(7) 0.0127(8) 0.0114(8) -0.0001(6) 0.0030(6) 0.0036(6)
N3 0.0111(9) 0.0103(9) 0.0096(9) -0.0007(7) 0.0011(7) 0.0041(7)
N1 0.0108(9) 0.0101(9) 0.0101(9) 0.0030(7) 0.0018(7) 0.0042(7)
N4 0.0120(9) 0.0148(9) 0.0135(10) -0.0001(8) 0.0003(8) 0.0019(8)
N2 0.0147(10) 0.0147(10) 0.0151(10) 0.0010(8) 0.0005(8) 0.0029(8)
C6 0.0145(11) 0.0121(10) 0.0099(11) -0.0001(9) 0.0015(9) 0.0046(9)
C5 0.0126(11) 0.0129(11) 0.0124(11) -0.0005(9) 0.0033(9) 0.0058(9)
C16 0.0158(12) 0.0222(13) 0.0124(12) 0.0003(10) 0.0037(9) 0.0087(10)
C9 0.0139(11) 0.0141(11) 0.0086(10) 0.0010(9) 0.0035(9) 0.0044(9)
C10 0.0146(11) 0.0182(12) 0.0100(11) 0.0023(9) 0.0041(9) 0.0079(9)
C12 0.0155(12) 0.0231(13) 0.0110(11) 0.0019(10) 0.0035(9) 0.0082(10)
C13 0.0151(12) 0.0228(13) 0.0121(11) 0.0036(10) 0.0042(9) 0.0087(10)
C17 0.0238(14) 0.0306(15) 0.0156(13) 0.0032(11) 0.0079(11) 0.0144(12)
C15 0.0163(12) 0.0237(13) 0.0133(12) 0.0014(10) 0.0042(10) 0.0094(10)
C14 0.0191(12) 0.0278(14) 0.0110(12) 0.0043(10) 0.0036(10) 0.0118(11)
C11 0.0144(11) 0.0207(12) 0.0113(11) 0.0026(10) 0.0039(9) 0.0086(10)
C18 0.0217(14) 0.0282(15) 0.0229(14) -0.0032(12) 0.0102(12) 0.0075(12)
C1 0.0137(11) 0.0141(11) 0.0162(12) -0.0015(9) 0.0048(9) 0.0047(9)
C8 0.0115(11) 0.0119(10) 0.0146(11) -0.0004(9) 0.0021(9) 0.0041(9)
C2 0.0167(12) 0.0147(11) 0.0171(12) -0.0023(10) 0.0041(10) 0.0040(9)
C4 0.0135(11) 0.0105(10) 0.0117(11) 0.0029(9) 0.0037(9) 0.0060(9)
C3 0.0102(11) 0.0153(11) 0.0163(12) 0.0046(9) 0.0023(9) 0.0042(9)
C7 0.0096(11) 0.0183(12) 0.0154(12) 0.0004(9) 0.0011(9) 0.0054(9)

loop_
_atom_type_symbol
_atom_type_description
_atom_type_scat_dispersion_real
_atom_type_scat_dispersion_imag
_atom_type_scat_source
C C 0.0033 0.0016 'International Tables Vol C Tables 4.2.6.8 and 6.1.1.4'
H H 0.0000 0.0000 'International Tables Vol C Tables 4.2.6.8 and 6.1.1.4'
Cl Cl 0.1484 0.1585 'International Tables Vol C Tables 4.2.6.8 and 6.1.1.4'
N N 0.0061 0.0033 'International Tables Vol C Tables 4.2.6.8 and 6.1.1.4'
O O 0.0106 0.0060 'International Tables Vol C Tables 4.2.6.8 and 6.1.1.4'
Tc Tc -1.4390 0.7593 'International Tables Vol C Tables 4.2.6.8 and 6.1.1.4'

loop_
_geom_angle_atom_site_label_1
_geom_angle_atom_site_label_2
_geom_angle_atom_site_label_3
_geom_angle
_geom_angle_site_symmetry_1
_geom_angle_site_symmetry_3
_geom_angle_publ_flag
Cl2 Tc1 Cl1 175.11(2) . . ?
O1 Tc1 Cl2 91.36(5) . . ?
O1 Tc1 Cl1 83.85(5) . . ?
O1 Tc1 N3 90.79(7) . . ?
O1 Tc1 N1 88.36(7) . . ?
O2 Tc1 Cl2 98.18(5) . . ?
O2 Tc1 Cl1 86.65(5) . . ?
O2 Tc1 O1 170.25(7) . . ?
O2 Tc1 N3 91.38(7) . . ?
O2 Tc1 N1 89.66(7) . . ?
N3 Tc1 Cl2 89.01(5) . . ?
N3 Tc1 Cl1 90.11(5) . . ?
N3 Tc1 N1 178.53(7) . . ?
N1 Tc1 Cl2 89.81(5) . . ?
N1 Tc1 Cl1 91.00(5) . . ?
C9 O1 Tc1 147.84(13) . . ?
C5 N3 Tc1 121.74(14) . . ?
C5 N3 C8 117.19(19) . . ?
C8 N3 Tc1 121.07(15) . . ?
C1 N1 Tc1 121.12(15) . . ?
C1 N1 C4 116.5(2) . . ?
C4 N1 Tc1 122.33(15) . . ?
C6 N4 C7 115.8(2) . . ?
C3 N2 C2 115.8(2) . . ?
N4 C6 C5 122.6(2) . . ?
N4 C6 H6 118.0(16) . . ?
C5 C6 H6 119.4(16) . . ?
N3 C5 C6 120.9(2) . . ?
N3 C5 H5 116.7(15) . . ?
C6 C5 H5 122.3(15) . . ?
C17 C16 C15 112.9(2) . . ?
C17 C16 H16A 109.3(16) . . ?
C17 C16 H16B 111.7(17) . . ?
C15 C16 H16A 111.4(15) . . ?
C15 C16 H16B 110.8(17) . . ?
H16A C16 H16B 100(2) . . ?
O1 C9 C10 109.95(18) . . ?
O1 C9 H9A 106.7(14) . . ?
O1 C9 H9B 108.5(16) . . ?
C10 C9 H9A 110.9(14) . . ?
C10 C9 H9B 108.7(15) . . ?
H9A C9 H9B 112(2) . . ?
C9 C10 C11 113.29(19) . . ?
C9 C10 H10A 110.9(14) . . ?
C9 C10 H10B 110.4(16) . . ?
C11 C10 H10A 108.7(15) . . ?
C11 C10 H10B 108.5(17) . . ?
H10A C10 H10B 105(2) . . ?
C13 C12 C11 113.8(2) . . ?
C13 C12 H12A 109.4(15) . . ?
C13 C12 H12B 109.2(18) . . ?
C11 C12 H12A 110.8(15) . . ?
C11 C12 H12B 107.4(16) . . ?
H12A C12 H12B 106(2) . . ?
C12 C13 C14 114.7(2) . . ?
C12 C13 H13A 107.3(18) . . ?
C12 C13 H13B 111.3(15) . . ?
C14 C13 H13A 110.2(17) . . ?
C14 C13 H13B 108.4(15) . . ?
H13A C13 H13B 105(2) . . ?
C16 C17 C18 115.3(2) . . ?
C16 C17 H17A 108(2) . . ?
C16 C17 H17B 110.4(19) . . ?
C18 C17 H17A 110.0(19) . . ?
C18 C17 H17B 110.0(18) . . ?
H17A C17 H17B 102(3) . . ?
C16 C15 C14 115.3(2) . . ?
C16 C15 H15A 106.7(18) . . ?
C16 C15 H15B 110.7(17) . . ?
C14 C15 H15A 111.0(19) . . ?
C14 C15 H15B 107.0(18) . . ?
H15A C15 H15B 106(2) . . ?
C13 C14 C15 113.3(2) . . ?
C13 C14 H14A 111.1(16) . . ?
C13 C14 H14B 111.3(15) . . ?
C15 C14 H14A 108.4(17) . . ?
C15 C14 H14B 109.7(16) . . ?
H14A C14 H14B 102(2) . . ?
C10 C11 H11A 107.3(16) . . ?
C10 C11 H11B 111.5(15) . . ?
C12 C11 C10 112.91(19) . . ?
C12 C11 H11A 112.3(15) . . ?
C12 C11 H11B 109.2(15) . . ?
H11A C11 H11B 103(2) . . ?
C17 C18 H18A 113.2(17) . . ?
C17 C18 H18B 115.1(18) . . ?
C17 C18 H18C 112.3(19) . . ?
H18A C18 H18B 100(2) . . ?
H18A C18 H18C 108(3) . . ?
H18B C18 H18C 107(3) . . ?
N1 C1 C2 121.4(2) . . ?
N1 C1 H1 117.8(16) . . ?
C2 C1 H1 120.8(16) . . ?
N3 C8 H8 118.1(15) . . ?
N3 C8 C7 120.4(2) . . ?
C7 C8 H8 121.4(15) . . ?
N2 C2 C1 122.5(2) . . ?
N2 C2 H2 118.8(15) . . ?
C1 C2 H2 118.6(15) . . ?
N1 C4 H4 117.0(16) . . ?
N1 C4 C3 120.9(2) . . ?
C3 C4 H4 122.1(16) . . ?
N2 C3 C4 122.8(2) . . ?
N2 C3 H3 115.9(16) . . ?
C4 C3 H3 121.3(16) . . ?
N4 C7 C8 123.1(2) . . ?
N4 C7 H7 114.3(17) . . ?
C8 C7 H7 122.5(17) . . ?

loop_
_geom_bond_atom_site_label_1
_geom_bond_atom_site_label_2
_geom_bond_distance
_geom_bond_site_symmetry_2
_geom_bond_publ_flag
Tc1 Cl2 2.3689(6) . ?
Tc1 Cl1 2.4508(6) . ?
Tc1 O1 1.8673(14) . ?
Tc1 O2 1.6743(14) . ?
Tc1 N3 2.1340(19) . ?
Tc1 N1 2.1501(19) . ?
O1 C9 1.425(3) . ?
N3 C5 1.344(3) . ?
N3 C8 1.351(3) . ?
N1 C1 1.343(3) . ?
N1 C4 1.348(3) . ?
N4 C6 1.336(3) . ?
N4 C7 1.337(3) . ?
N2 C2 1.339(3) . ?
N2 C3 1.333(3) . ?
C6 C5 1.385(3) . ?
C6 H6 0.93(3) . ?
C5 H5 0.95(2) . ?
C16 C17 1.511(3) . ?
C16 C15 1.523(3) . ?
C16 H16A 0.97(3) . ?
C16 H16B 0.93(3) . ?
C9 C10 1.521(3) . ?
C9 H9A 0.97(2) . ?
C9 H9B 1.00(3) . ?
C10 C11 1.524(3) . ?
C10 H10A 0.97(3) . ?
C10 H10B 0.91(3) . ?
C12 C13 1.520(3) . ?
C12 C11 1.523(3) . ?
C12 H12A 0.97(3) . ?
C12 H12B 0.90(3) . ?
C13 C14 1.522(3) . ?
C13 H13A 0.90(3) . ?
C13 H13B 1.00(3) . ?
C17 C18 1.517(3) . ?
C17 H17A 0.89(3) . ?
C17 H17B 0.91(3) . ?
C15 C14 1.524(3) . ?
C15 H15A 0.98(3) . ?
C15 H15B 0.95(3) . ?
C14 H14A 1.00(3) . ?
C14 H14B 1.02(3) . ?
C11 H11A 0.95(3) . ?
C11 H11B 0.95(3) . ?
C18 H18A 1.01(3) . ?
C18 H18B 0.94(3) . ?
C18 H18C 0.97(3) . ?
C1 C2 1.378(3) . ?
C1 H1 0.92(2) . ?
C8 H8 0.94(2) . ?
C8 C7 1.382(3) . ?
C2 H2 0.95(2) . ?
C4 H4 0.91(2) . ?
C4 C3 1.383(3) . ?
C3 H3 0.92(3) . ?
C7 H7 0.87(3) . ?

loop_
_geom_hbond_atom_site_label_D
_geom_hbond_atom_site_label_H
_geom_hbond_atom_site_label_A
_geom_hbond_distance_DH
_geom_hbond_distance_HA
_geom_hbond_distance_DA
_geom_hbond_angle_DHA
_geom_hbond_site_symmetry_A
_geom_hbond_publ_flag
C9 H9A N2 0.97(2) 2.55(2) 3.438(3) 151.6(19) 1_445 yes
C6 H6 N4 0.93(3) 2.56(3) 3.233(3) 130(2) 2 yes

loop_
_geom_torsion_atom_site_label_1
_geom_torsion_atom_site_label_2
_geom_torsion_atom_site_label_3
_geom_torsion_atom_site_label_4
_geom_torsion
_geom_torsion_site_symmetry_1
_geom_torsion_site_symmetry_2
_geom_torsion_site_symmetry_3
_geom_torsion_site_symmetry_4
_geom_torsion_publ_flag
Tc1 O1 C9 C10 -170.83(19) . . . . ?
Tc1 N3 C5 C6 -179.12(16) . . . . ?
Tc1 N3 C8 C7 179.60(17) . . . . ?
Tc1 N1 C1 C2 178.87(18) . . . . ?
Tc1 N1 C4 C3 -179.63(16) . . . . ?
Cl2 Tc1 O1 C9 -174.2(3) . . . . ?
Cl1 Tc1 O1 C9 6.7(3) . . . . ?
O1 C9 C10 C11 178.8(2) . . . . ?
N3 Tc1 O1 C9 96.7(3) . . . . ?
N3 C8 C7 N4 -0.6(4) . . . . ?
N1 Tc1 O1 C9 -84.5(3) . . . . ?
N1 C1 C2 N2 1.2(4) . . . . ?
N1 C4 C3 N2 0.4(3) . . . . ?
N4 C6 C5 N3 -0.4(3) . . . . ?
C6 N4 C7 C8 0.3(3) . . . . ?
C5 N3 C8 C7 0.4(3) . . . . ?
C16 C15 C14 C13 -179.8(2) . . . . ?
C9 C10 C11 C12 -178.6(2) . . . . ?
C12 C13 C14 C15 178.8(2) . . . . ?
C13 C12 C11 C10 -177.4(2) . . . . ?
C17 C16 C15 C14 178.9(2) . . . . ?
C15 C16 C17 C18 179.5(2) . . . . ?
C11 C12 C13 C14 179.1(2) . . . . ?
C1 N1 C4 C3 0.9(3) . . . . ?
C8 N3 C5 C6 0.1(3) . . . . ?
C2 N2 C3 C4 -1.0(3) . . . . ?
C4 N1 C1 C2 -1.7(3) . . . . ?
C3 N2 C2 C1 0.2(3) . . . . ?
C7 N4 C6 C5 0.2(3) . . . . ?

loop_
_twin_individual_id
_twin_individual_mass_fraction_refined
1 0.90864
2 0.09136
